data_4305789
loop_
_publ_author_name
'Andrew B. Jackson'
'Chetna Khosla'
'Peter S. White'
'Joseph L. Templeton'

_publ_contact_author_address
;
University of North Carolina-Chapel Hill, Chemistry
Kenan and Caudill Labs
CB#3290
Chapel Hill, NC, USA 27599
;
_publ_contact_author_email joetemp@unc.edu
_publ_contact_author_name 'Joseph L. Templeton'
_publ_contact_author_phone 919-966-4575
_publ_section_title
;
Reduction of an \h2-Iminoacyl Ligand to \h2-Iminium Enabled by Adjacent
Carbon Monoxide Ligand Replacement with a Variable Electron Donor Alkyne
Ligand in a Cationic Tungsten(II) Bis(acetylacetonate) Complex
;
_journal_name_full 'Inorganic Chemistry'
_journal_page_first 8776
_journal_page_last 8787
_journal_paper_doi 10.1021/ic800738a
_journal_volume 47
_journal_year 2008
_chemical_formula_moiety 'C22 H29 N2 O4 W, C32 H12 B F24, 0.5(C4 H10 O)'
_chemical_formula_sum 'C56 H46 B F24 N2 O4.5 W'
_chemical_formula_weight 1461.61
_chemical_name_systematic
;

 ?

;
_space_group_IT_number 2
_symmetry_cell_setting triclinic
_symmetry_space_group_name_Hall '-P 1'
_symmetry_space_group_name_H-M 'P -1'
_atom_sites_solution_hydrogens geom
_atom_sites_solution_primary direct
_atom_sites_solution_secondary difmap
_audit_creation_method SHELXL-97
_cell_angle_alpha 76.898(2)
_cell_angle_beta 80.350(2)
_cell_angle_gamma 78.311(2)
_cell_formula_units_Z 2
_cell_length_a 13.0368(4)
_cell_length_b 13.0932(3)
_cell_length_c 20.0413(6)
_cell_measurement_reflns_used 3473
_cell_measurement_temperature 100(2)
_cell_measurement_theta_max 19.43
_cell_measurement_theta_min 2.39
_cell_volume 3236.10(16)
_computing_cell_refinement 'Bruker APEX2'
_computing_data_collection 'Bruker APEX2'
_computing_data_reduction 'Bruker SAINT'
_computing_molecular_graphics 'Bruker SHELXTL'
_computing_publication_material 'Bruker SHELXTL'
_computing_structure_refinement 'SHELXL-97 (Sheldrick, 1997)'
_computing_structure_solution 'NRCVAX Solver'
_diffrn_ambient_temperature 100(2)
_diffrn_measured_fraction_theta_full 0.994
_diffrn_measured_fraction_theta_max 0.994
_diffrn_measurement_device_type 'CCD area detector'
_diffrn_measurement_method 'phi and omega scans'
_diffrn_radiation_monochromator graphite
_diffrn_radiation_source 'fine-focus sealed tube'
_diffrn_radiation_type MoK\a
_diffrn_radiation_wavelength 0.71073
_diffrn_reflns_av_R_equivalents 0.0688
_diffrn_reflns_av_sigmaI/netI 0.1147
_diffrn_reflns_limit_h_max 15
_diffrn_reflns_limit_h_min -15
_diffrn_reflns_limit_k_max 14
_diffrn_reflns_limit_k_min -15
_diffrn_reflns_limit_l_max 19
_diffrn_reflns_limit_l_min -23
_diffrn_reflns_number 24028
_diffrn_reflns_theta_full 25.00
_diffrn_reflns_theta_max 25.00
_diffrn_reflns_theta_min 1.05
_exptl_absorpt_coefficient_mu 1.897
_exptl_absorpt_correction_T_max 0.9111
_exptl_absorpt_correction_T_min 0.7028
_exptl_absorpt_correction_type multi-scan
_exptl_absorpt_process_details SADABS
_exptl_crystal_colour clear
_exptl_crystal_density_diffrn 1.508
_exptl_crystal_density_method 'not measured'
_exptl_crystal_description plate
_exptl_crystal_F_000 1454
_exptl_crystal_size_max 0.20
_exptl_crystal_size_mid 0.20
_exptl_crystal_size_min 0.05
_refine_diff_density_max 2.004
_refine_diff_density_min -0.969
_refine_diff_density_rms 0.207
_refine_ls_extinction_coef 0.0091(7)
_refine_ls_extinction_expression Fc^*^=kFc[1+0.001xFc^2^\l^3^/sin(2\q)]^-1/4^
_refine_ls_extinction_method SHELXL
_refine_ls_goodness_of_fit_ref 1.018
_refine_ls_hydrogen_treatment constr
_refine_ls_matrix_type full
_refine_ls_number_parameters 798
_refine_ls_number_reflns 11344
_refine_ls_number_restraints 4
_refine_ls_restrained_S_all 1.019
_refine_ls_R_factor_all 0.1088
_refine_ls_R_factor_gt 0.0663
_refine_ls_shift/su_max 0.001
_refine_ls_shift/su_mean 0.000
_refine_ls_structure_factor_coef Fsqd
_refine_ls_weighting_details 'calc w=1/[\s^2^(Fo^2^)+(0.1231P)^2^+0.0000P] where P=(Fo^2^+2Fc^2^)/3'
_refine_ls_weighting_scheme calc
_refine_ls_wR_factor_gt 0.1725
_refine_ls_wR_factor_ref 0.2064
_reflns_number_gt 7730
_reflns_number_total 11344
_reflns_threshold_expression >2sigma(I)
_cod_data_source_file ic800738a_si_002_1.cif
_cod_data_source_block c06105
_cod_depositor_comments
;
The following automatic conversions were performed:
'_symmetry_cell_setting' value 'Triclinic' changed to 'triclinic'
according to '/home/saulius/struct/CIF-dictionaries/cif_core.dic'
dictionary named 'cif_core.dic' version 2.4.1 from 2010-06-29.

Automatic conversion script
Id: cif_fix_enum 1527 2010-12-29 10:47:43Z saulius 
;
_cod_original_formula_sum 'C56 H46 B F24 N2 O4.50 W'
_cod_database_code 4305789

loop_
_symmetry_equiv_pos_as_xyz
'x, y, z'
'-x, -y, -z'

loop_
_atom_site_label
_atom_site_type_symbol
_atom_site_fract_x
_atom_site_fract_y
_atom_site_fract_z
_atom_site_U_iso_or_equiv
_atom_site_adp_type
_atom_site_occupancy
_atom_site_symmetry_multiplicity
_atom_site_calc_flag
_atom_site_refinement_flags
_atom_site_disorder_assembly
_atom_site_disorder_group
W1 W 0.92814(3) 0.90184(3) 0.28348(2) 0.03365(19) Uani 1 1 d . . .
C1 C 1.0412(13) 0.7389(13) 0.4149(7) 0.081(5) Uani 1 1 d . . .
H1A H 1.1174 0.7165 0.4162 0.122 Uiso 1 1 calc R . .
H1B H 1.0073 0.6759 0.4244 0.122 Uiso 1 1 calc R . .
H1C H 1.0118 0.7820 0.4499 0.122 Uiso 1 1 calc R . .
N2 N 1.0218(7) 0.8028(7) 0.3455(5) 0.045(2) Uani 1 1 d . . .
C3 C 1.0796(8) 0.8254(9) 0.2850(6) 0.044(3) Uani 1 1 d . . .
C4 C 1.1932(8) 0.7917(11) 0.2613(7) 0.065(4) Uani 1 1 d . . .
H4A H 1.2127 0.7146 0.2764 0.097 Uiso 1 1 calc R . .
H4B H 1.2360 0.8280 0.2810 0.097 Uiso 1 1 calc R . .
H4C H 1.2057 0.8105 0.2107 0.097 Uiso 1 1 calc R . .
C5 C 1.0018(8) 0.9547(8) 0.1858(6) 0.040(2) Uani 1 1 d . . .
N6 N 1.0418(6) 0.9849(7) 0.1302(5) 0.039(2) Uani 1 1 d . . .
C7 C 1.0784(8) 1.0284(9) 0.0615(5) 0.041(3) Uani 1 1 d . . .
C8 C 1.0276(10) 1.1270(10) 0.0309(6) 0.056(3) Uani 1 1 d . . .
C9 C 1.0653(13) 1.1704(14) -0.0361(7) 0.079(5) Uani 1 1 d . . .
H9 H 1.0322 1.2383 -0.0581 0.094 Uiso 1 1 calc R . .
C10 C 1.1489(17) 1.1163(18) -0.0700(8) 0.096(6) Uani 1 1 d . . .
H10 H 1.1745 1.1465 -0.1160 0.115 Uiso 1 1 calc R . .
C11 C 1.1976(15) 1.0178(17) -0.0390(9) 0.102(7) Uani 1 1 d . . .
H11 H 1.2557 0.9806 -0.0643 0.122 Uiso 1 1 calc R . .
C12 C 1.1637(11) 0.9717(12) 0.0283(8) 0.074(4) Uani 1 1 d . . .
C13 C 0.9357(12) 1.1866(13) 0.0717(8) 0.091(5) Uani 1 1 d . . .
H13A H 0.8770 1.1467 0.0831 0.137 Uiso 1 1 calc R . .
H13B H 0.9129 1.2571 0.0440 0.137 Uiso 1 1 calc R . .
H13C H 0.9577 1.1945 0.1144 0.137 Uiso 1 1 calc R . .
C14 C 1.2186(14) 0.8650(13) 0.0653(11) 0.126(8) Uani 1 1 d . . .
H14A H 1.2510 0.8758 0.1033 0.189 Uiso 1 1 calc R . .
H14B H 1.2733 0.8329 0.0326 0.189 Uiso 1 1 calc R . .
H14C H 1.1668 0.8176 0.0837 0.189 Uiso 1 1 calc R . .
O15 O 0.8008(5) 0.9999(5) 0.2421(3) 0.0369(16) Uani 1 1 d . . .
C16 C 0.7685(8) 1.1017(9) 0.2355(6) 0.044(3) Uani 1 1 d . . .
C17 C 0.8124(10) 1.1676(9) 0.2613(6) 0.054(3) Uani 1 1 d . . .
H17 H 0.7851 1.2417 0.2520 0.065 Uiso 1 1 calc R . .
C18 C 0.8975(10) 1.1308(9) 0.3018(6) 0.048(3) Uani 1 1 d . . .
O19 O 0.9441(6) 1.0339(6) 0.3140(3) 0.0424(17) Uani 1 1 d . . .
C20 C 0.6754(9) 1.1441(10) 0.1973(6) 0.058(3) Uani 1 1 d . . .
H20A H 0.6969 1.1435 0.1481 0.086 Uiso 1 1 calc R . .
H20B H 0.6469 1.2172 0.2032 0.086 Uiso 1 1 calc R . .
H20C H 0.6211 1.0994 0.2154 0.086 Uiso 1 1 calc R . .
C21 C 0.9393(12) 1.2056(11) 0.3345(8) 0.072(4) Uani 1 1 d . . .
H21A H 0.9225 1.1874 0.3848 0.108 Uiso 1 1 calc R . .
H21B H 0.9063 1.2791 0.3175 0.108 Uiso 1 1 calc R . .
H21C H 1.0160 1.1983 0.3221 0.108 Uiso 1 1 calc R . .
O22 O 0.8715(5) 0.7918(5) 0.2506(3) 0.0360(16) Uani 1 1 d . . .
C23 C 0.7972(7) 0.7379(8) 0.2815(5) 0.035(2) Uani 1 1 d . . .
C24 C 0.7438(8) 0.7447(9) 0.3458(6) 0.045(3) Uani 1 1 d . . .
H24 H 0.6935 0.6986 0.3633 0.054 Uiso 1 1 calc R . .
C25 C 0.7548(8) 0.8121(8) 0.3890(5) 0.039(2) Uani 1 1 d . . .
O26 O 0.8161(5) 0.8785(6) 0.3723(3) 0.0410(17) Uani 1 1 d . . .
C27 C 0.7758(9) 0.6626(9) 0.2414(6) 0.047(3) Uani 1 1 d . . .
H27A H 0.7491 0.7030 0.1985 0.070 Uiso 1 1 calc R . .
H27B H 0.7231 0.6212 0.2691 0.070 Uiso 1 1 calc R . .
H27C H 0.8414 0.6142 0.2304 0.070 Uiso 1 1 calc R . .
C28 C 0.6868(10) 0.8072(9) 0.4579(6) 0.055(3) Uani 1 1 d . . .
H28A H 0.7220 0.8309 0.4897 0.082 Uiso 1 1 calc R . .
H28B H 0.6757 0.7338 0.4768 0.082 Uiso 1 1 calc R . .
H28C H 0.6185 0.8537 0.4519 0.082 Uiso 1 1 calc R . .
B30 B 0.5283(8) 0.5086(8) 0.7478(6) 0.029(2) Uani 1 1 d . . .
C31 C 0.4700(7) 0.5886(7) 0.6853(5) 0.028(2) Uani 1 1 d . . .
C32 C 0.3972(7) 0.5602(8) 0.6518(5) 0.034(2) Uani 1 1 d . . .
H32 H 0.3849 0.4888 0.6635 0.040 Uiso 1 1 calc R . .
C33 C 0.3416(7) 0.6325(8) 0.6018(5) 0.034(2) Uani 1 1 d . . .
C34 C 0.3578(8) 0.7387(8) 0.5840(6) 0.042(3) Uani 1 1 d . . .
H34 H 0.3193 0.7891 0.5511 0.051 Uiso 1 1 calc R . .
C35 C 0.4306(8) 0.7686(8) 0.6153(5) 0.037(2) Uani 1 1 d . . .
C36 C 0.4824(7) 0.6962(8) 0.6655(5) 0.035(2) Uani 1 1 d . . .
H36 H 0.5291 0.7201 0.6879 0.041 Uiso 1 1 calc R . .
C37 C 0.2683(10) 0.5954(10) 0.5676(7) 0.054(3) Uani 1 1 d . . .
C38 C 0.4498(8) 0.8806(8) 0.5960(5) 0.040(2) Uani 1 1 d . . .
F31 F 0.3189(7) 0.5314(8) 0.5260(5) 0.106(3) Uani 1 1 d . . .
F32 F 0.2012(6) 0.5383(6) 0.6130(4) 0.076(2) Uani 1 1 d . . .
F33 F 0.2050(6) 0.6725(6) 0.5305(4) 0.069(2) Uani 1 1 d . . .
F34 F 0.3984(6) 0.9397(5) 0.6414(4) 0.067(2) Uani 1 1 d . . .
F35 F 0.4217(6) 0.9307(5) 0.5349(4) 0.065(2) Uani 1 1 d . . .
F36 F 0.5512(5) 0.8863(5) 0.5931(4) 0.0572(18) Uani 1 1 d . . .
C41 C 0.6547(7) 0.5141(7) 0.7371(5) 0.033(2) Uani 1 1 d . . .
C42 C 0.7107(7) 0.5486(8) 0.6737(5) 0.038(2) Uani 1 1 d . . .
H42 H 0.6728 0.5774 0.6351 0.045 Uiso 1 1 calc R . .
C43 C 0.8212(8) 0.5433(9) 0.6634(6) 0.043(3) Uani 1 1 d . . .
C44 C 0.8789(8) 0.5022(9) 0.7179(6) 0.046(3) Uani 1 1 d . . .
H44 H 0.9535 0.4971 0.7114 0.055 Uiso 1 1 calc R . .
C45 C 0.8250(8) 0.4680(8) 0.7831(5) 0.037(2) Uani 1 1 d . . .
C46 C 0.7156(7) 0.4711(8) 0.7919(5) 0.032(2) Uani 1 1 d . . .
H46 H 0.6814 0.4434 0.8361 0.039 Uiso 1 1 calc R . .
C47 C 0.8778(9) 0.5824(12) 0.5932(7) 0.061(4) Uani 1 1 d . . .
C48 C 0.8884(9) 0.4187(11) 0.8411(6) 0.052(3) Uani 1 1 d . . .
F41 F 0.8355(6) 0.5659(8) 0.5419(4) 0.086(3) Uani 1 1 d . . .
F42 F 0.8765(9) 0.6866(8) 0.5801(5) 0.108(3) Uani 1 1 d . . .
F43 F 0.9781(6) 0.5386(9) 0.5838(4) 0.116(4) Uani 1 1 d . . .
F44 F 0.9611(7) 0.4701(9) 0.8443(5) 0.111(4) Uani 1 1 d . . .
F45 F 0.9426(7) 0.3208(8) 0.8334(4) 0.093(3) Uani 1 1 d . . .
F46 F 0.8304(5) 0.4034(7) 0.9018(3) 0.067(2) Uani 1 1 d . . .
C51 C 0.5260(7) 0.3843(7) 0.7482(5) 0.033(2) Uani 1 1 d . . .
C52 C 0.5498(7) 0.3444(7) 0.6878(5) 0.032(2) Uani 1 1 d . . .
H52 H 0.5682 0.3914 0.6457 0.038 Uiso 1 1 calc R . .
C53 C 0.5480(8) 0.2390(8) 0.6856(6) 0.040(3) Uani 1 1 d . . .
C54 C 0.5227(8) 0.1696(9) 0.7451(6) 0.047(3) Uani 1 1 d . . .
H54 H 0.5188 0.0984 0.7437 0.056 Uiso 1 1 calc R . .
C55 C 0.5025(8) 0.2031(8) 0.8078(6) 0.042(3) Uani 1 1 d . . .
C56 C 0.5026(7) 0.3102(8) 0.8086(5) 0.037(2) Uani 1 1 d . . .
H56 H 0.4863 0.3330 0.8515 0.044 Uiso 1 1 calc R . .
C57 C 0.5758(10) 0.2037(10) 0.6170(7) 0.058(3) Uani 1 1 d . . .
C58 C 0.4763(12) 0.1279(11) 0.8733(8) 0.065(4) Uani 1 1 d . . .
F51 F 0.6793(6) 0.1991(7) 0.5950(4) 0.077(2) Uani 1 1 d . . .
F52 F 0.5525(6) 0.1106(6) 0.6192(4) 0.072(2) Uani 1 1 d . . .
F53 F 0.5264(6) 0.2743(6) 0.5677(3) 0.0635(19) Uani 1 1 d . . .
F54 F 0.5591(10) 0.0848(12) 0.9061(7) 0.179(7) Uani 1 1 d . . .
F55 F 0.4392(10) 0.0476(7) 0.8668(5) 0.123(4) Uani 1 1 d . . .
F56 F 0.4105(11) 0.1714(7) 0.9202(5) 0.128(5) Uani 1 1 d . . .
C61 C 0.4634(7) 0.5417(7) 0.8194(5) 0.030(2) Uani 1 1 d . . .
C62 C 0.3590(7) 0.5232(8) 0.8372(5) 0.033(2) Uani 1 1 d . . .
H62 H 0.3310 0.4918 0.8075 0.040 Uiso 1 1 calc R . .
C63 C 0.2956(8) 0.5477(8) 0.8946(6) 0.039(2) Uani 1 1 d . . .
C64 C 0.3323(9) 0.5957(9) 0.9394(6) 0.045(3) Uani 1 1 d . . .
H64 H 0.2891 0.6132 0.9797 0.054 Uiso 1 1 calc R . .
C65 C 0.4334(7) 0.6164(7) 0.9225(5) 0.033(2) Uani 1 1 d . . .
C66 C 0.4966(7) 0.5909(7) 0.8649(5) 0.030(2) Uani 1 1 d . . .
H66 H 0.5659 0.6073 0.8555 0.036 Uiso 1 1 calc R . .
C67 C 0.1860(9) 0.5225(10) 0.9097(6) 0.052(3) Uani 1 1 d . . .
C68 C 0.4742(8) 0.6711(9) 0.9689(6) 0.042(3) Uani 1 1 d . . .
F61 F 0.1850(6) 0.4209(6) 0.9095(4) 0.075(2) Uani 1 1 d . . .
F62 F 0.1269(5) 0.5782(7) 0.8591(4) 0.073(2) Uani 1 1 d . . .
F63 F 0.1323(5) 0.5433(7) 0.9685(4) 0.072(2) Uani 1 1 d . . .
F64 F 0.4605(5) 0.7779(5) 0.9451(3) 0.0552(17) Uani 1 1 d . . .
F65 F 0.4250(6) 0.6579(6) 1.0326(3) 0.0612(18) Uani 1 1 d . . .
F66 F 0.5758(5) 0.6401(6) 0.9729(4) 0.0598(19) Uani 1 1 d . . .
O71 O 0.0000 1.0000 0.5000 0.085(4) Uiso 0.50 2 d SPD . 1
C72 C 0.0966(14) 0.965(2) 0.4706(17) 0.088(7) Uiso 0.50 1 d PD A 1
H72A H 0.0893 0.9634 0.4224 0.106 Uiso 0.50 1 calc PR A 1
H72B H 0.1155 0.8896 0.4941 0.106 Uiso 0.50 1 calc PR A 1
C73 C 0.1886(16) 1.0137(18) 0.4669(12) 0.135(8) Uiso 0.50 1 d PD A 1
H73A H 0.1792 1.0842 0.4366 0.202 Uiso 0.50 1 calc PR A 1
H73B H 0.2518 0.9690 0.4482 0.202 Uiso 0.50 1 calc PR A 1
H73C H 0.1969 1.0209 0.5132 0.202 Uiso 0.50 1 calc PR A 1
O74 O 0.0000 1.0000 0.5000 0.085(4) Uiso 0.50 2 d SPD . 2
C75 C 0.0773(16) 1.052(2) 0.4967(18) 0.088(7) Uiso 0.50 1 d PD B 2
H75A H 0.0804 1.0594 0.5444 0.106 Uiso 0.50 1 calc PR B 2
H75B H 0.0557 1.1249 0.4702 0.106 Uiso 0.50 1 calc PR B 2
C76 C 0.1886(16) 1.0137(18) 0.4669(12) 0.135(8) Uiso 0.50 1 d PD B 2
H76A H 0.2321 0.9836 0.5044 0.202 Uiso 0.50 1 calc PR B 2
H76B H 0.2177 1.0736 0.4361 0.202 Uiso 0.50 1 calc PR B 2
H76C H 0.1885 0.9590 0.4407 0.202 Uiso 0.50 1 calc PR B 2

loop_
_atom_site_aniso_label
_atom_site_aniso_U_11
_atom_site_aniso_U_22
_atom_site_aniso_U_33
_atom_site_aniso_U_23
_atom_site_aniso_U_13
_atom_site_aniso_U_12
W1 0.0328(2) 0.0334(3) 0.0312(3) -0.00641(17) -0.00554(16) 0.00376(15)
C1 0.101(12) 0.087(11) 0.055(9) 0.009(8) -0.047(8) -0.010(9)
N2 0.043(5) 0.043(5) 0.052(6) -0.011(5) -0.023(5) 0.005(4)
C3 0.039(6) 0.048(7) 0.044(7) -0.007(5) -0.014(5) -0.003(5)
C4 0.032(6) 0.072(9) 0.087(10) -0.025(8) -0.019(6) 0.018(6)
C5 0.035(5) 0.038(6) 0.047(7) -0.016(5) -0.015(5) 0.010(5)
N6 0.033(4) 0.041(5) 0.035(5) -0.006(4) 0.004(4) 0.000(4)
C7 0.049(6) 0.041(6) 0.034(6) -0.004(5) 0.001(5) -0.018(5)
C8 0.053(7) 0.064(8) 0.049(8) -0.004(6) -0.007(6) -0.010(6)
C9 0.088(11) 0.102(12) 0.045(8) 0.024(8) -0.016(8) -0.052(10)
C10 0.129(16) 0.133(17) 0.038(9) 0.000(10) 0.004(10) -0.086(15)
C11 0.103(13) 0.133(17) 0.084(13) -0.056(13) 0.056(11) -0.070(13)
C12 0.067(9) 0.072(10) 0.081(10) -0.034(8) 0.038(8) -0.027(7)
C13 0.076(10) 0.088(12) 0.091(12) 0.006(9) -0.023(9) 0.012(9)
C14 0.098(13) 0.077(12) 0.155(18) -0.019(12) 0.065(13) 0.026(10)
O15 0.038(4) 0.036(4) 0.034(4) -0.006(3) -0.005(3) -0.001(3)
C16 0.039(6) 0.040(7) 0.036(6) 0.003(5) 0.006(5) 0.010(5)
C17 0.061(8) 0.033(6) 0.053(8) -0.005(6) 0.008(6) 0.012(5)
C18 0.062(7) 0.039(7) 0.044(7) -0.018(5) 0.007(6) -0.011(6)
O19 0.048(4) 0.046(5) 0.029(4) -0.005(3) 0.001(3) -0.004(3)
C20 0.049(7) 0.055(8) 0.051(7) -0.007(6) 0.001(6) 0.021(6)
C21 0.083(10) 0.069(9) 0.077(10) -0.048(8) 0.003(8) -0.014(8)
O22 0.036(4) 0.036(4) 0.033(4) -0.009(3) -0.004(3) 0.003(3)
C23 0.033(5) 0.031(5) 0.036(6) -0.004(4) -0.003(4) 0.002(4)
C24 0.046(6) 0.041(6) 0.045(7) -0.013(5) 0.008(5) -0.008(5)
C25 0.046(6) 0.036(6) 0.028(6) 0.001(5) -0.003(5) 0.005(5)
O26 0.045(4) 0.043(4) 0.031(4) -0.006(3) -0.001(3) -0.002(3)
C27 0.044(6) 0.044(7) 0.053(7) -0.014(6) -0.003(5) -0.010(5)
C28 0.070(8) 0.043(7) 0.045(7) -0.007(6) 0.002(6) -0.005(6)
B30 0.028(5) 0.027(6) 0.031(6) -0.005(5) -0.003(4) -0.003(4)
C31 0.027(5) 0.027(5) 0.028(5) -0.006(4) -0.003(4) 0.000(4)
C32 0.031(5) 0.029(5) 0.038(6) -0.005(4) -0.002(4) -0.001(4)
C33 0.035(5) 0.034(6) 0.032(6) -0.009(4) -0.012(4) 0.005(4)
C34 0.039(6) 0.037(6) 0.038(6) 0.002(5) -0.008(5) 0.016(5)
C35 0.035(5) 0.032(6) 0.040(6) -0.014(5) -0.001(5) 0.004(4)
C36 0.029(5) 0.046(6) 0.030(6) -0.014(5) -0.002(4) -0.002(4)
C37 0.054(7) 0.050(7) 0.065(8) -0.010(7) -0.038(6) 0.002(6)
C38 0.044(6) 0.033(6) 0.036(6) -0.003(5) -0.007(5) 0.004(5)
F31 0.089(6) 0.123(8) 0.137(8) -0.090(7) -0.063(6) 0.022(6)
F32 0.070(5) 0.068(5) 0.097(6) 0.007(4) -0.049(5) -0.021(4)
F33 0.074(5) 0.059(4) 0.078(5) 0.006(4) -0.056(4) -0.003(4)
F34 0.082(5) 0.039(4) 0.068(5) -0.017(3) 0.032(4) -0.012(3)
F35 0.084(5) 0.048(4) 0.061(5) 0.010(3) -0.021(4) -0.016(4)
F36 0.047(4) 0.044(4) 0.076(5) -0.008(3) 0.002(3) -0.011(3)
C41 0.036(5) 0.029(5) 0.035(6) -0.014(4) -0.006(4) 0.005(4)
C42 0.025(5) 0.043(6) 0.042(6) -0.010(5) -0.004(4) 0.006(4)
C43 0.034(5) 0.055(7) 0.038(6) -0.012(5) -0.004(5) 0.000(5)
C44 0.027(5) 0.056(7) 0.054(7) -0.014(6) -0.001(5) -0.005(5)
C45 0.034(5) 0.041(6) 0.034(6) -0.010(5) -0.005(4) 0.003(4)
C46 0.028(5) 0.032(5) 0.038(6) -0.010(5) -0.005(4) -0.003(4)
C47 0.043(7) 0.082(10) 0.045(8) 0.003(7) 0.005(6) -0.010(6)
C48 0.036(6) 0.073(9) 0.046(7) -0.018(6) -0.012(5) 0.005(6)
F41 0.066(5) 0.139(8) 0.046(5) -0.008(5) 0.011(4) -0.028(5)
F42 0.148(9) 0.099(7) 0.073(6) 0.000(5) 0.022(6) -0.060(7)
F43 0.040(4) 0.194(11) 0.071(6) 0.026(6) 0.013(4) 0.004(5)
F44 0.078(6) 0.175(10) 0.094(7) 0.008(7) -0.046(5) -0.063(7)
F45 0.079(5) 0.120(7) 0.063(5) -0.031(5) -0.028(4) 0.052(5)
F46 0.038(3) 0.120(6) 0.036(4) -0.021(4) -0.009(3) 0.011(4)
C51 0.031(5) 0.030(5) 0.032(6) -0.005(4) -0.002(4) 0.005(4)
C52 0.028(5) 0.029(5) 0.031(5) -0.002(4) -0.002(4) 0.007(4)
C53 0.037(5) 0.037(6) 0.048(7) -0.016(5) -0.004(5) -0.001(5)
C54 0.037(6) 0.035(6) 0.070(8) -0.021(6) -0.004(5) 0.001(5)
C55 0.038(6) 0.036(6) 0.045(7) -0.001(5) -0.007(5) 0.000(5)
C56 0.033(5) 0.038(6) 0.032(6) -0.008(5) -0.002(4) 0.006(4)
C57 0.061(8) 0.055(8) 0.057(8) -0.027(7) -0.007(6) 0.005(6)
C58 0.076(9) 0.048(8) 0.067(9) 0.001(7) -0.016(8) -0.010(7)
F51 0.056(4) 0.104(6) 0.077(5) -0.059(5) 0.014(4) -0.002(4)
F52 0.099(6) 0.048(4) 0.080(5) -0.034(4) -0.010(4) -0.011(4)
F53 0.081(5) 0.068(5) 0.045(4) -0.028(4) -0.006(4) -0.002(4)
F54 0.129(10) 0.196(13) 0.164(12) 0.127(11) -0.064(9) -0.063(9)
F55 0.231(13) 0.079(6) 0.073(6) -0.012(5) 0.024(7) -0.100(8)
F56 0.231(13) 0.068(6) 0.068(6) -0.008(5) 0.051(8) -0.053(7)
C61 0.027(5) 0.021(5) 0.039(6) -0.004(4) -0.005(4) 0.003(4)
C62 0.030(5) 0.035(6) 0.036(6) -0.015(5) -0.004(4) -0.001(4)
C63 0.035(5) 0.038(6) 0.041(6) -0.013(5) 0.003(5) 0.000(4)
C64 0.052(7) 0.041(6) 0.040(6) -0.015(5) -0.001(5) 0.002(5)
C65 0.033(5) 0.026(5) 0.037(6) -0.006(4) -0.004(4) 0.005(4)
C66 0.030(5) 0.019(5) 0.038(6) -0.006(4) -0.010(4) 0.009(4)
C67 0.046(7) 0.064(8) 0.049(8) -0.026(6) 0.014(6) -0.014(6)
C68 0.040(6) 0.040(6) 0.048(7) -0.015(5) -0.013(5) 0.004(5)
F61 0.065(5) 0.085(6) 0.087(6) -0.047(5) 0.029(4) -0.041(4)
F62 0.036(4) 0.109(6) 0.078(5) -0.029(5) -0.007(4) -0.013(4)
F63 0.053(4) 0.103(6) 0.071(5) -0.054(5) 0.029(4) -0.028(4)
F64 0.072(4) 0.038(4) 0.060(4) -0.013(3) -0.026(4) 0.000(3)
F65 0.072(5) 0.081(5) 0.037(4) -0.023(4) -0.009(3) -0.013(4)
F66 0.050(4) 0.069(5) 0.069(5) -0.037(4) -0.030(3) 0.014(3)

loop_
_atom_type_symbol
_atom_type_description
_atom_type_scat_dispersion_real
_atom_type_scat_dispersion_imag
_atom_type_scat_source
C C 0.0033 0.0016 'International Tables Vol C Tables 4.2.6.8 and 6.1.1.4'
H H 0.0000 0.0000 'International Tables Vol C Tables 4.2.6.8 and 6.1.1.4'
B B 0.0013 0.0007 'International Tables Vol C Tables 4.2.6.8 and 6.1.1.4'
N N 0.0061 0.0033 'International Tables Vol C Tables 4.2.6.8 and 6.1.1.4'
O O 0.0106 0.0060 'International Tables Vol C Tables 4.2.6.8 and 6.1.1.4'
F F 0.0171 0.0103 'International Tables Vol C Tables 4.2.6.8 and 6.1.1.4'
W W -0.8490 6.8722 'International Tables Vol C Tables 4.2.6.8 and 6.1.1.4'

loop_
_geom_angle_atom_site_label_1
_geom_angle_atom_site_label_2
_geom_angle_atom_site_label_3
_geom_angle
_geom_angle_site_symmetry_1
_geom_angle_site_symmetry_3
_geom_angle_publ_flag
N2 W1 O19 95.5(3) . . ?
N2 W1 O22 97.5(3) . . ?
O19 W1 O22 164.2(3) . . ?
N2 W1 C3 38.7(4) . . ?
O19 W1 C3 98.1(4) . . ?
O22 W1 C3 97.6(4) . . ?
N2 W1 O15 164.4(3) . . ?
O19 W1 O15 83.2(3) . . ?
O22 W1 O15 81.9(3) . . ?
C3 W1 O15 156.9(4) . . ?
N2 W1 C5 114.4(4) . . ?
O19 W1 C5 91.1(3) . . ?
O22 W1 C5 91.7(3) . . ?
C3 W1 C5 75.7(4) . . ?
O15 W1 C5 81.2(3) . . ?
N2 W1 O26 81.9(3) . . ?
O19 W1 O26 86.0(3) . . ?
O22 W1 O26 87.0(3) . . ?
C3 W1 O26 120.6(4) . . ?
O15 W1 O26 82.5(3) . . ?
C5 W1 O26 163.7(3) . . ?
C3 N2 C1 135.9(10) . . ?
C3 N2 W1 73.3(6) . . ?
C1 N2 W1 150.8(9) . . ?
N2 C3 C4 131.9(11) . . ?
N2 C3 W1 68.1(6) . . ?
C4 C3 W1 160.0(9) . . ?
N6 C5 W1 178.9(9) . . ?
C5 N6 C7 173.2(10) . . ?
C12 C7 C8 122.9(11) . . ?
C12 C7 N6 118.4(11) . . ?
C8 C7 N6 118.7(10) . . ?
C9 C8 C7 118.5(13) . . ?
C9 C8 C13 121.6(14) . . ?
C7 C8 C13 119.8(11) . . ?
C10 C9 C8 119.9(16) . . ?
C9 C10 C11 120.8(14) . . ?
C10 C11 C12 121.4(16) . . ?
C7 C12 C11 116.5(16) . . ?
C7 C12 C14 120.7(12) . . ?
C11 C12 C14 122.8(14) . . ?
C16 O15 W1 131.6(7) . . ?
O15 C16 C17 124.7(11) . . ?
O15 C16 C20 114.8(11) . . ?
C17 C16 C20 120.5(11) . . ?
C16 C17 C18 123.0(10) . . ?
O19 C18 C17 123.6(11) . . ?
O19 C18 C21 114.7(12) . . ?
C17 C18 C21 121.6(11) . . ?
C18 O19 W1 133.2(8) . . ?
C23 O22 W1 128.6(6) . . ?
O22 C23 C24 124.7(10) . . ?
O22 C23 C27 113.9(8) . . ?
C24 C23 C27 121.3(9) . . ?
C23 C24 C25 127.5(10) . . ?
O26 C25 C24 123.5(9) . . ?
O26 C25 C28 117.9(10) . . ?
C24 C25 C28 118.7(10) . . ?
C25 O26 W1 128.4(7) . . ?
C31 B30 C51 111.6(8) . . ?
C31 B30 C41 111.1(8) . . ?
C51 B30 C41 103.6(7) . . ?
C31 B30 C61 106.0(7) . . ?
C51 B30 C61 110.3(7) . . ?
C41 B30 C61 114.4(8) . . ?
C32 C31 C36 114.9(9) . . ?
C32 C31 B30 123.6(8) . . ?
C36 C31 B30 121.2(9) . . ?
C31 C32 C33 122.8(9) . . ?
C32 C33 C34 119.6(9) . . ?
C32 C33 C37 119.3(9) . . ?
C34 C33 C37 121.0(10) . . ?
C35 C34 C33 118.9(9) . . ?
C36 C35 C34 120.1(10) . . ?
C36 C35 C38 120.5(10) . . ?
C34 C35 C38 119.4(10) . . ?
C35 C36 C31 123.6(10) . . ?
F31 C37 F33 107.0(10) . . ?
F31 C37 F32 105.2(11) . . ?
F33 C37 F32 104.2(9) . . ?
F31 C37 C33 111.8(10) . . ?
F33 C37 C33 115.0(10) . . ?
F32 C37 C33 112.8(10) . . ?
F35 C38 F36 106.2(8) . . ?
F35 C38 F34 106.6(8) . . ?
F36 C38 F34 105.3(9) . . ?
F35 C38 C35 113.1(9) . . ?
F36 C38 C35 112.1(8) . . ?
F34 C38 C35 112.8(8) . . ?
C42 C41 C46 115.6(9) . . ?
C42 C41 B30 123.5(9) . . ?
C46 C41 B30 120.6(8) . . ?
C41 C42 C43 123.3(10) . . ?
C44 C43 C42 120.1(10) . . ?
C44 C43 C47 119.0(10) . . ?
C42 C43 C47 120.9(10) . . ?
C43 C44 C45 118.4(9) . . ?
C44 C45 C46 120.6(10) . . ?
C44 C45 C48 118.0(9) . . ?
C46 C45 C48 121.1(9) . . ?
C45 C46 C41 121.9(9) . . ?
F43 C47 F41 105.4(12) . . ?
F43 C47 F42 105.8(11) . . ?
F41 C47 F42 104.7(12) . . ?
F43 C47 C43 114.3(11) . . ?
F41 C47 C43 113.4(10) . . ?
F42 C47 C43 112.5(11) . . ?
F44 C48 F46 108.8(10) . . ?
F44 C48 F45 103.6(10) . . ?
F46 C48 F45 105.5(10) . . ?
F44 C48 C45 113.9(11) . . ?
F46 C48 C45 113.3(9) . . ?
F45 C48 C45 111.0(10) . . ?
C52 C51 C56 115.4(9) . . ?
C52 C51 B30 121.5(8) . . ?
C56 C51 B30 123.1(9) . . ?
C51 C52 C53 123.4(9) . . ?
C54 C53 C52 119.7(10) . . ?
C54 C53 C57 121.2(10) . . ?
C52 C53 C57 119.2(10) . . ?
C53 C54 C55 119.8(10) . . ?
C54 C55 C56 119.5(10) . . ?
C54 C55 C58 120.5(11) . . ?
C56 C55 C58 119.9(11) . . ?
C51 C56 C55 122.1(10) . . ?
F52 C57 F51 107.7(10) . . ?
F52 C57 F53 108.2(11) . . ?
F51 C57 F53 105.6(11) . . ?
F52 C57 C53 113.3(11) . . ?
F51 C57 C53 110.7(10) . . ?
F53 C57 C53 111.1(9) . . ?
F55 C58 F56 106.5(12) . . ?
F55 C58 F54 103.9(13) . . ?
F56 C58 F54 102.2(14) . . ?
F55 C58 C55 115.4(13) . . ?
F56 C58 C55 114.8(11) . . ?
F54 C58 C55 112.7(12) . . ?
C66 C61 C62 114.0(8) . . ?
C66 C61 B30 128.5(8) . . ?
C62 C61 B30 117.5(8) . . ?
C63 C62 C61 123.8(10) . . ?
C62 C63 C64 120.4(9) . . ?
C62 C63 C67 119.5(10) . . ?
C64 C63 C67 120.1(9) . . ?
C65 C64 C63 117.0(9) . . ?
C66 C65 C64 122.1(10) . . ?
C66 C65 C68 119.7(9) . . ?
C64 C65 C68 118.2(9) . . ?
C65 C66 C61 122.7(9) . . ?
F63 C67 F61 107.4(9) . . ?
F63 C67 F62 106.3(10) . . ?
F61 C67 F62 104.1(10) . . ?
F63 C67 C63 115.4(10) . . ?
F61 C67 C63 112.1(9) . . ?
F62 C67 C63 110.8(10) . . ?
F66 C68 F65 107.3(9) . . ?
F66 C68 F64 106.1(9) . . ?
F65 C68 F64 105.3(8) . . ?
F66 C68 C65 113.0(8) . . ?
F65 C68 C65 113.5(9) . . ?
F64 C68 C65 111.1(9) . . ?
C72 O71 C72 180.000(5) . 2_576 ?
O71 C72 C73 124(2) . . ?

loop_
_geom_bond_atom_site_label_1
_geom_bond_atom_site_label_2
_geom_bond_distance
_geom_bond_site_symmetry_2
_geom_bond_publ_flag
W1 N2 1.963(9) . ?
W1 O19 2.019(7) . ?
W1 O22 2.020(7) . ?
W1 C3 2.027(11) . ?
W1 O15 2.051(7) . ?
W1 C5 2.064(12) . ?
W1 O26 2.111(7) . ?
C1 N2 1.484(15) . ?
N2 C3 1.323(14) . ?
C3 C4 1.485(14) . ?
C5 N6 1.166(13) . ?
N6 C7 1.407(13) . ?
C7 C12 1.368(16) . ?
C7 C8 1.383(16) . ?
C8 C9 1.382(17) . ?
C8 C13 1.516(19) . ?
C9 C10 1.35(2) . ?
C10 C11 1.37(3) . ?
C11 C12 1.39(2) . ?
C12 C14 1.52(2) . ?
O15 C16 1.298(12) . ?
C16 C17 1.356(17) . ?
C16 C20 1.488(16) . ?
C17 C18 1.424(18) . ?
C18 O19 1.279(13) . ?
C18 C21 1.520(16) . ?
O22 C23 1.304(11) . ?
C23 C24 1.370(14) . ?
C23 C27 1.497(14) . ?
C24 C25 1.410(15) . ?
C25 O26 1.252(12) . ?
C25 C28 1.506(14) . ?
B30 C31 1.627(14) . ?
B30 C51 1.632(14) . ?
B30 C41 1.639(14) . ?
B30 C61 1.639(14) . ?
C31 C32 1.400(13) . ?
C31 C36 1.409(14) . ?
C32 C33 1.401(13) . ?
C33 C34 1.405(14) . ?
C33 C37 1.476(15) . ?
C34 C35 1.382(15) . ?
C35 C36 1.380(14) . ?
C35 C38 1.490(14) . ?
C37 F31 1.319(14) . ?
C37 F33 1.334(13) . ?
C37 F32 1.356(14) . ?
C38 F35 1.324(12) . ?
C38 F36 1.330(12) . ?
C38 F34 1.335(12) . ?
C41 C42 1.384(14) . ?
C41 C46 1.409(14) . ?
C42 C43 1.410(13) . ?
C43 C44 1.376(15) . ?
C43 C47 1.505(15) . ?
C44 C45 1.398(14) . ?
C45 C46 1.401(13) . ?
C45 C48 1.488(15) . ?
C47 F43 1.317(14) . ?
C47 F41 1.322(16) . ?
C47 F42 1.327(16) . ?
C48 F44 1.285(14) . ?
C48 F46 1.318(13) . ?
C48 F45 1.362(14) . ?
C51 C52 1.390(13) . ?
C51 C56 1.401(14) . ?
C52 C53 1.395(14) . ?
C53 C54 1.362(15) . ?
C53 C57 1.514(16) . ?
C54 C55 1.391(16) . ?
C55 C56 1.407(14) . ?
C55 C58 1.486(17) . ?
C57 F52 1.304(14) . ?
C57 F51 1.341(14) . ?
C57 F53 1.343(14) . ?
C58 F55 1.283(15) . ?
C58 F56 1.311(16) . ?
C58 F54 1.319(17) . ?
C61 C66 1.396(13) . ?
C61 C62 1.403(13) . ?
C62 C63 1.360(13) . ?
C63 C64 1.396(15) . ?
C63 C67 1.498(15) . ?
C64 C65 1.371(14) . ?
C65 C66 1.365(13) . ?
C65 C68 1.511(14) . ?
C67 F63 1.320(12) . ?
C67 F61 1.335(13) . ?
C67 F62 1.361(15) . ?
C68 F66 1.314(12) . ?
C68 F65 1.320(12) . ?
C68 F64 1.356(12) . ?
O71 C72 1.337(17) . ?
O71 C72 1.337(17) 2_576 ?
C72 C73 1.455(18) . ?

loop_
_geom_torsion_atom_site_label_1
_geom_torsion_atom_site_label_2
_geom_torsion_atom_site_label_3
_geom_torsion_atom_site_label_4
_geom_torsion
_geom_torsion_site_symmetry_1
_geom_torsion_site_symmetry_2
_geom_torsion_site_symmetry_3
_geom_torsion_site_symmetry_4
_geom_torsion_publ_flag
O19 W1 N2 C3 -96.2(6) . . . . ?
O22 W1 N2 C3 92.8(6) . . . . ?
O15 W1 N2 C3 179.7(11) . . . . ?
C5 W1 N2 C3 -2.5(7) . . . . ?
O26 W1 N2 C3 178.7(6) . . . . ?
O19 W1 N2 C1 79.7(18) . . . . ?
O22 W1 N2 C1 -91.3(18) . . . . ?
C3 W1 N2 C1 176(2) . . . . ?
O15 W1 N2 C1 -4(3) . . . . ?
C5 W1 N2 C1 173.4(17) . . . . ?
O26 W1 N2 C1 -5.4(17) . . . . ?
C1 N2 C3 C4 1(2) . . . . ?
W1 N2 C3 C4 178.3(14) . . . . ?
C1 N2 C3 W1 -177.1(14) . . . . ?
O19 W1 C3 N2 88.6(6) . . . . ?
O22 W1 C3 N2 -92.5(6) . . . . ?
O15 W1 C3 N2 -179.8(7) . . . . ?
C5 W1 C3 N2 177.7(7) . . . . ?
O26 W1 C3 N2 -1.5(7) . . . . ?
N2 W1 C3 C4 -176(3) . . . . ?
O19 W1 C3 C4 -88(3) . . . . ?
O22 W1 C3 C4 91(3) . . . . ?
O15 W1 C3 C4 4(3) . . . . ?
C5 W1 C3 C4 1(3) . . . . ?
O26 W1 C3 C4 -178(3) . . . . ?
N2 W1 C5 N6 158(48) . . . . ?
O19 W1 C5 N6 -105(48) . . . . ?
O22 W1 C5 N6 59(48) . . . . ?
C3 W1 C5 N6 157(48) . . . . ?
O15 W1 C5 N6 -23(48) . . . . ?
O26 W1 C5 N6 -26(49) . . . . ?
W1 C5 N6 C7 22(55) . . . . ?
C5 N6 C7 C12 -153(9) . . . . ?
C5 N6 C7 C8 28(9) . . . . ?
C12 C7 C8 C9 -0.5(19) . . . . ?
N6 C7 C8 C9 178.6(11) . . . . ?
C12 C7 C8 C13 -178.1(14) . . . . ?
N6 C7 C8 C13 1.0(18) . . . . ?
C7 C8 C9 C10 1(2) . . . . ?
C13 C8 C9 C10 178.2(15) . . . . ?
C8 C9 C10 C11 0(2) . . . . ?
C9 C10 C11 C12 -1(3) . . . . ?
C8 C7 C12 C11 0(2) . . . . ?
N6 C7 C12 C11 -179.5(12) . . . . ?
C8 C7 C12 C14 178.1(15) . . . . ?
N6 C7 C12 C14 -1(2) . . . . ?
C10 C11 C12 C7 1(2) . . . . ?
C10 C11 C12 C14 -177.4(18) . . . . ?
N2 W1 O15 C16 94.0(14) . . . . ?
O19 W1 O15 C16 8.3(8) . . . . ?
O22 W1 O15 C16 -176.9(8) . . . . ?
C3 W1 O15 C16 -86.4(12) . . . . ?
C5 W1 O15 C16 -83.9(9) . . . . ?
O26 W1 O15 C16 95.1(8) . . . . ?
W1 O15 C16 C17 -5.4(15) . . . . ?
W1 O15 C16 C20 175.6(6) . . . . ?
O15 C16 C17 C18 -2.8(17) . . . . ?
C20 C16 C17 C18 176.2(10) . . . . ?
C16 C17 C18 O19 4.2(18) . . . . ?
C16 C17 C18 C21 -175.3(11) . . . . ?
C17 C18 O19 W1 2.7(16) . . . . ?
C21 C18 O19 W1 -177.8(7) . . . . ?
N2 W1 O19 C18 -171.4(9) . . . . ?
O22 W1 O19 C18 -26.1(15) . . . . ?
C3 W1 O19 C18 149.8(9) . . . . ?
O15 W1 O19 C18 -7.0(9) . . . . ?
C5 W1 O19 C18 74.0(9) . . . . ?
O26 W1 O19 C18 -89.9(9) . . . . ?
N2 W1 O22 C23 80.3(8) . . . . ?
O19 W1 O22 C23 -64.8(13) . . . . ?
C3 W1 O22 C23 119.3(8) . . . . ?
O15 W1 O22 C23 -84.0(8) . . . . ?
C5 W1 O22 C23 -164.9(8) . . . . ?
O26 W1 O22 C23 -1.2(8) . . . . ?
W1 O22 C23 C24 -1.9(14) . . . . ?
W1 O22 C23 C27 180.0(6) . . . . ?
O22 C23 C24 C25 2.7(18) . . . . ?
C27 C23 C24 C25 -179.3(11) . . . . ?
C23 C24 C25 O26 1.6(18) . . . . ?
C23 C24 C25 C28 179.4(11) . . . . ?
C24 C25 O26 W1 -6.0(15) . . . . ?
C28 C25 O26 W1 176.1(7) . . . . ?
N2 W1 O26 C25 -92.9(9) . . . . ?
O19 W1 O26 C25 171.0(9) . . . . ?
O22 W1 O26 C25 5.2(8) . . . . ?
C3 W1 O26 C25 -91.9(9) . . . . ?
O15 W1 O26 C25 87.4(8) . . . . ?
C5 W1 O26 C25 91.0(15) . . . . ?
C51 B30 C31 C32 20.3(12) . . . . ?
C41 B30 C31 C32 135.4(9) . . . . ?
C61 B30 C31 C32 -99.7(10) . . . . ?
C51 B30 C31 C36 -165.8(8) . . . . ?
C41 B30 C31 C36 -50.7(11) . . . . ?
C61 B30 C31 C36 74.1(10) . . . . ?
C36 C31 C32 C33 0.7(13) . . . . ?
B30 C31 C32 C33 174.9(8) . . . . ?
C31 C32 C33 C34 -0.5(14) . . . . ?
C31 C32 C33 C37 178.4(10) . . . . ?
C32 C33 C34 C35 1.7(14) . . . . ?
C37 C33 C34 C35 -177.2(10) . . . . ?
C33 C34 C35 C36 -3.1(14) . . . . ?
C33 C34 C35 C38 178.9(9) . . . . ?
C34 C35 C36 C31 3.5(14) . . . . ?
C38 C35 C36 C31 -178.6(9) . . . . ?
C32 C31 C36 C35 -2.2(13) . . . . ?
B30 C31 C36 C35 -176.6(8) . . . . ?
C32 C33 C37 F31 -69.5(14) . . . . ?
C34 C33 C37 F31 109.3(12) . . . . ?
C32 C33 C37 F33 168.2(10) . . . . ?
C34 C33 C37 F33 -12.9(16) . . . . ?
C32 C33 C37 F32 48.9(14) . . . . ?
C34 C33 C37 F32 -132.3(10) . . . . ?
C36 C35 C38 F35 160.5(9) . . . . ?
C34 C35 C38 F35 -21.6(13) . . . . ?
C36 C35 C38 F36 40.4(13) . . . . ?
C34 C35 C38 F36 -141.7(9) . . . . ?
C36 C35 C38 F34 -78.3(12) . . . . ?
C34 C35 C38 F34 99.6(12) . . . . ?
C31 B30 C41 C42 -22.3(13) . . . . ?
C51 B30 C41 C42 97.6(10) . . . . ?
C61 B30 C41 C42 -142.3(9) . . . . ?
C31 B30 C41 C46 165.3(8) . . . . ?
C51 B30 C41 C46 -74.7(11) . . . . ?
C61 B30 C41 C46 45.4(12) . . . . ?
C46 C41 C42 C43 -0.7(15) . . . . ?
B30 C41 C42 C43 -173.4(10) . . . . ?
C41 C42 C43 C44 0.0(17) . . . . ?
C41 C42 C43 C47 -179.8(11) . . . . ?
C42 C43 C44 C45 -1.0(17) . . . . ?
C47 C43 C44 C45 178.8(11) . . . . ?
C43 C44 C45 C46 2.9(16) . . . . ?
C43 C44 C45 C48 177.0(11) . . . . ?
C44 C45 C46 C41 -3.8(15) . . . . ?
C48 C45 C46 C41 -177.8(10) . . . . ?
C42 C41 C46 C45 2.6(14) . . . . ?
B30 C41 C46 C45 175.6(9) . . . . ?
C44 C43 C47 F43 24.7(19) . . . . ?
C42 C43 C47 F43 -155.5(12) . . . . ?
C44 C43 C47 F41 145.5(12) . . . . ?
C42 C43 C47 F41 -34.7(17) . . . . ?
C44 C43 C47 F42 -95.9(14) . . . . ?
C42 C43 C47 F42 83.9(15) . . . . ?
C44 C45 C48 F44 45.7(15) . . . . ?
C46 C45 C48 F44 -140.1(11) . . . . ?
C44 C45 C48 F46 170.8(10) . . . . ?
C46 C45 C48 F46 -15.1(16) . . . . ?
C44 C45 C48 F45 -70.8(14) . . . . ?
C46 C45 C48 F45 103.3(12) . . . . ?
C31 B30 C51 C52 45.1(12) . . . . ?
C41 B30 C51 C52 -74.5(11) . . . . ?
C61 B30 C51 C52 162.6(8) . . . . ?
C31 B30 C51 C56 -136.4(9) . . . . ?
C41 B30 C51 C56 104.0(10) . . . . ?
C61 B30 C51 C56 -18.9(13) . . . . ?
C56 C51 C52 C53 1.8(14) . . . . ?
B30 C51 C52 C53 -179.5(9) . . . . ?
C51 C52 C53 C54 -0.5(15) . . . . ?
C51 C52 C53 C57 -179.7(10) . . . . ?
C52 C53 C54 C55 -2.3(16) . . . . ?
C57 C53 C54 C55 176.9(10) . . . . ?
C53 C54 C55 C56 3.6(16) . . . . ?
C53 C54 C55 C58 -179.1(11) . . . . ?
C52 C51 C56 C55 -0.5(14) . . . . ?
B30 C51 C56 C55 -179.1(9) . . . . ?
C54 C55 C56 C51 -2.2(15) . . . . ?
C58 C55 C56 C51 -179.5(10) . . . . ?
C54 C53 C57 F52 12.8(16) . . . . ?
C52 C53 C57 F52 -167.9(10) . . . . ?
C54 C53 C57 F51 -108.2(13) . . . . ?
C52 C53 C57 F51 71.0(14) . . . . ?
C54 C53 C57 F53 134.8(11) . . . . ?
C52 C53 C57 F53 -45.9(14) . . . . ?
C54 C55 C58 F55 -22.7(18) . . . . ?
C56 C55 C58 F55 154.6(12) . . . . ?
C54 C55 C58 F56 -147.1(13) . . . . ?
C56 C55 C58 F56 30.2(18) . . . . ?
C54 C55 C58 F54 96.4(16) . . . . ?
C56 C55 C58 F54 -86.3(16) . . . . ?
C31 B30 C61 C66 -110.2(10) . . . . ?
C51 B30 C61 C66 128.8(10) . . . . ?
C41 B30 C61 C66 12.5(14) . . . . ?
C31 B30 C61 C62 66.9(10) . . . . ?
C51 B30 C61 C62 -54.1(11) . . . . ?
C41 B30 C61 C62 -170.4(8) . . . . ?
C66 C61 C62 C63 -1.8(14) . . . . ?
B30 C61 C62 C63 -179.3(9) . . . . ?
C61 C62 C63 C64 1.1(16) . . . . ?
C61 C62 C63 C67 -178.7(10) . . . . ?
C62 C63 C64 C65 0.1(16) . . . . ?
C67 C63 C64 C65 179.9(10) . . . . ?
C63 C64 C65 C66 -0.5(15) . . . . ?
C63 C64 C65 C68 178.3(10) . . . . ?
C64 C65 C66 C61 -0.3(15) . . . . ?
C68 C65 C66 C61 -179.1(9) . . . . ?
C62 C61 C66 C65 1.4(13) . . . . ?
B30 C61 C66 C65 178.6(9) . . . . ?
C62 C63 C67 F63 176.2(10) . . . . ?
C64 C63 C67 F63 -3.6(17) . . . . ?
C62 C63 C67 F61 52.8(15) . . . . ?
C64 C63 C67 F61 -127.0(11) . . . . ?
C62 C63 C67 F62 -63.0(13) . . . . ?
C64 C63 C67 F62 117.2(11) . . . . ?
C66 C65 C68 F66 -34.8(14) . . . . ?
C64 C65 C68 F66 146.4(10) . . . . ?
C66 C65 C68 F65 -157.3(9) . . . . ?
C64 C65 C68 F65 24.0(14) . . . . ?
C66 C65 C68 F64 84.3(11) . . . . ?
C64 C65 C68 F64 -94.5(11) . . . . ?
C72 O71 C72 C73 156(100) 2_576 . . . ?
